data_1100052
loop_
_publ_author_name
'Yang, Z'
'Liang, J'
'Chen, X'
'Chen, J'

_publ_section_title
;
Ab intio structure determination of a new compound,
beta-SrGaBO~4~,from powder diffraction data
;
_journal_name_full 'Journal of Solid State Chemistry'
_journal_page_first 119
_journal_page_last 124
_journal_paper_doi 10.1006/jssc.2001.9509
_journal_volume 165
_journal_year 2002
_chemical_formula_structural 'Sr Ga B O4'
_chemical_formula_sum 'B Ga O4 Sr'
_chemical_name_systematic
;
Strontium Gallium Boron Oxide (1/1/1/4)
;
_space_group_IT_number 18
_symmetry_cell_setting cubic
_symmetry_Int_Tables_number 18
_symmetry_space_group_name_Hall 'P 2 2ab'
_symmetry_space_group_name_H-M 'P 21 21 2'
_cell_angle_alpha 90
_cell_angle_beta 90
_cell_angle_gamma 90
_cell_formula_units_Z 8
_cell_length_a 15.3706(2)
_cell_length_b 8.9921(1)
_cell_length_c 5.9191(1)
_cell_volume 818.11(2)
_refine_ls_R_factor_all 0.11
_cod_depositor_comments
;
The following automatic conversions were performed:
'_symmetry_cell_setting' value 'Cubic' changed to 'cubic' according to
'/home/saulius/struct/CIF-dictionaries/cif_core.dic' dictionary named
'cif_core.dic' version 2.4.1 from 2010-06-29.

Automatic conversion script
Id: cif_fix_enum 1527 2010-12-29 10:47:43Z saulius 
;
_cod_database_code 1100052

loop_
_symmetry_equiv_pos_as_xyz
x,y,z
-x,-y,z
1/2-x,1/2+y,-z
1/2+x,1/2-y,-z

loop_
_atom_site_label
_atom_site_type_symbol
_atom_site_symmetry_multiplicity
_atom_site_Wyckoff_symbol
_atom_site_fract_x
_atom_site_fract_y
_atom_site_fract_z
_atom_site_occupancy
_atom_site_attached_hydrogens
_atom_site_calc_flag
Sr1 Sr2+ 4 c 0.1218(1) -0.0716(2) 0.5001(21) 1. 0 d
Sr2 Sr2+ 4 c 0.5220(1) 0.2863(2) 0.0076(17) 1. 0 d
Ga1 Ga3+ 4 c 0.3498(3) 0.0341(6) 0.7571(18) 1. 0 d
Ga2 Ga3+ 4 c 0.3412(3) 0.0428(6) 0.2499(19) 1. 0 d
O1 O2- 4 c 0.0981(6) -0.0364(11) -0.003(11) 1. 0 d
O2 O2- 4 c 0.4015(14) -0.1264(22) 0.272(6) 1. 0 d
O3 O2- 4 c 0.3671 0.1505 0.5041 1. 0 c
O4 O2- 4 c 0.5941(14) 0.1461(22) 0.683(6) 1. 0 d
O5 O2- 4 c 0.2323(12) -0.0386(19) 0.198(5) 1. 0 d
O6 O2- 4 c 0.2278(13) -0.0007(20) 0.795(5) 1. 0 d
O7 O2- 4 c 0.3950 0.1300 0.0080 1. 0 d
O8 O2- 4 c 0.0306(6) 0.1794(12) 0.478(7) 1. 0 d
B1 B3+ 4 c 0.1850 -0.0317 0.0050 1. 0 c
B2 B3+ 4 c 0.0850 0.2950 0.5300 1. 0 c

loop_
_atom_type_symbol
_atom_type_oxidation_number
Sr2+ 2.000
Ga3+ 3.000
B3+ 3.000
O2- -2.000
